data_2204278
loop_
_publ_author_name
'Clegg, William'
'Liddle, Stephen T.'

_publ_section_title
;
 (Dibenzo-18-crown-6)(2-phenylamidopyridine)potassium(I)
;
_journal_issue 10
_journal_name_full 'Acta Crystallographica Section E'
_journal_page_first m1495
_journal_page_last m1497
_journal_paper_doi 10.1107/S1600536804023360
_journal_volume 60
_journal_year 2004
_chemical_formula_iupac '[K (C11 H9 N2) (C20 H24 O6)]'
_chemical_formula_moiety 'C31 H33 K N2 O6'
_chemical_formula_sum 'C31 H33 K N2 O6'
_chemical_formula_weight 568.69
_chemical_name_systematic
;
(Dibenzo-18-crown-6)(2-phenylamidopyridine)potassium(I)
;
_space_group_IT_number 15
_symmetry_cell_setting monoclinic
_symmetry_space_group_name_Hall '-C 2yc'
_symmetry_space_group_name_H-M 'C 1 2/c 1'
_atom_sites_solution_hydrogens geom
_atom_sites_solution_primary direct
_atom_sites_solution_secondary difmap
_audit_creation_method SHELXL-97
_cell_angle_alpha 90.00
_cell_angle_beta 117.607(2)
_cell_angle_gamma 90.00
_cell_formula_units_Z 8
_cell_length_a 26.950(2)
_cell_length_b 10.3120(9)
_cell_length_c 22.8660(19)
_cell_measurement_reflns_used 7626
_cell_measurement_temperature 160(2)
_cell_measurement_theta_max 27.80
_cell_measurement_theta_min 2.54
_cell_volume 5631.2(8)
_computing_cell_refinement 'local programs'
_computing_data_collection 'SMART (Bruker, 2001)'
_computing_data_reduction 'SAINT (Bruker, 2001)'
_computing_molecular_graphics SHELXTL
_computing_publication_material 'SHELXTL and local programs'
_computing_structure_refinement SHELXTL
_computing_structure_solution 'SHELXTL (Sheldrick, 2001)'
_diffrn_ambient_temperature 160(2)
_diffrn_detector_area_resol_mean 8.192
_diffrn_measured_fraction_theta_full 0.996
_diffrn_measured_fraction_theta_max 0.927
_diffrn_measurement_device_type 'Bruker SMART 1K CCD'
_diffrn_measurement_method 'thin-slice \w'
_diffrn_radiation_monochromator graphite
_diffrn_radiation_source 'sealed tube'
_diffrn_radiation_type MoK\a
_diffrn_radiation_wavelength 0.71073
_diffrn_reflns_av_R_equivalents 0.0368
_diffrn_reflns_av_sigmaI/netI 0.0478
_diffrn_reflns_limit_h_max 35
_diffrn_reflns_limit_h_min -35
_diffrn_reflns_limit_k_max 12
_diffrn_reflns_limit_k_min -13
_diffrn_reflns_limit_l_max 29
_diffrn_reflns_limit_l_min -30
_diffrn_reflns_number 21735
_diffrn_reflns_theta_full 26.00
_diffrn_reflns_theta_max 28.57
_diffrn_reflns_theta_min 1.71
_diffrn_standards_number 0
_exptl_absorpt_coefficient_mu 0.236
_exptl_absorpt_correction_T_max 0.977
_exptl_absorpt_correction_T_min 0.830
_exptl_absorpt_correction_type multi-scan
_exptl_absorpt_process_details '(SADABS; Sheldrick, 2002)'
_exptl_crystal_colour yellow
_exptl_crystal_density_diffrn 1.342
_exptl_crystal_density_method 'not measured'
_exptl_crystal_description needle
_exptl_crystal_F_000 2400
_exptl_crystal_size_max 0.82
_exptl_crystal_size_mid 0.12
_exptl_crystal_size_min 0.10
_refine_diff_density_max 0.768
_refine_diff_density_min -0.350
_refine_ls_extinction_method none
_refine_ls_goodness_of_fit_ref 1.036
_refine_ls_hydrogen_treatment constr
_refine_ls_matrix_type full
_refine_ls_number_parameters 361
_refine_ls_number_reflns 6673
_refine_ls_number_restraints 0
_refine_ls_restrained_S_all 1.036
_refine_ls_R_factor_all 0.0798
_refine_ls_R_factor_gt 0.0433
_refine_ls_shift/su_max 0.000
_refine_ls_shift/su_mean 0.000
_refine_ls_structure_factor_coef Fsqd
_refine_ls_weighting_details 'w = 1/[\s^2^(Fo^2^)+(0.0525P)^2^+1.0053P] where P = (Fo^2^+2Fc^2^)/3'
_refine_ls_weighting_scheme calc
_refine_ls_wR_factor_gt 0.1000
_refine_ls_wR_factor_ref 0.1102
_reflns_number_gt 4349
_reflns_number_total 6673
_reflns_threshold_expression I>2\s(I)
_cod_data_source_file bt6525.cif
_cod_data_source_block I
_cod_original_cell_volume 5631.0(8)
_cod_original_sg_symbol_H-M 'C 2/c'
_cod_database_code 2204278
_cod_database_fobs_code 2204278

loop_
_symmetry_equiv_pos_as_xyz
'x, y, z'
'-x, y, -z+1/2'
'x+1/2, y+1/2, z'
'-x+1/2, y+1/2, -z+1/2'
'-x, -y, -z'
'x, -y, z-1/2'
'-x+1/2, -y+1/2, -z'
'x+1/2, -y+1/2, z-1/2'

loop_
_atom_site_label
_atom_site_fract_x
_atom_site_fract_y
_atom_site_fract_z
_atom_site_U_iso_or_equiv
_atom_site_adp_type
_atom_site_calc_flag
_atom_site_refinement_flags
_atom_site_occupancy
_atom_site_type_symbol
K 0.147063(16) 0.53950(4) 0.039410(19) 0.03171(12) Uani d . 1 K
N1 0.10174(7) 0.75945(17) -0.04426(8) 0.0419(4) Uani d . 1 N
N2 0.10649(7) 0.77716(16) 0.05777(8) 0.0403(4) Uani d . 1 N
C1 0.08226(8) 0.8005(2) -0.10619(10) 0.0439(5) Uani d . 1 C
H1A 0.0922 0.7509 -0.1342 0.053 Uiso calc R 1 H
C2 0.04928(9) 0.9074(2) -0.13350(11) 0.0484(5) Uani d . 1 C
H2A 0.0370 0.9316 -0.1782 0.058 Uiso calc R 1 H
C3 0.03478(8) 0.9785(2) -0.09186(10) 0.0440(5) Uani d . 1 C
H3A 0.0111 1.0520 -0.1083 0.053 Uiso calc R 1 H
C4 0.05458(8) 0.94262(19) -0.02746(10) 0.0371(5) Uani d . 1 C
H4A 0.0457 0.9935 0.0011 0.045 Uiso calc R 1 H
C5 0.08864(7) 0.82902(19) -0.00237(10) 0.0338(4) Uani d . 1 C
C6 0.10561(7) 0.84335(19) 0.10993(9) 0.0359(4) Uani d . 1 C
C7 0.09463(8) 0.7730(2) 0.15545(10) 0.0396(5) Uani d . 1 C
H7A 0.0857 0.6834 0.1477 0.048 Uiso calc R 1 H
C8 0.09632(9) 0.8296(2) 0.21069(10) 0.0507(6) Uani d . 1 C
H8A 0.0882 0.7790 0.2399 0.061 Uiso calc R 1 H
C9 0.10969(9) 0.9589(3) 0.22430(11) 0.0555(6) Uani d . 1 C
H9A 0.1106 0.9980 0.2624 0.067 Uiso calc R 1 H
C10 0.12162(8) 1.0302(2) 0.18134(11) 0.0498(6) Uani d . 1 C
H10A 0.1314 1.1191 0.1904 0.060 Uiso calc R 1 H
C11 0.11964(8) 0.9746(2) 0.12542(11) 0.0421(5) Uani d . 1 C
H11A 0.1279 1.0263 0.0967 0.051 Uiso calc R 1 H
O1 0.25742(5) 0.59682(12) 0.13446(6) 0.0334(3) Uani d . 1 O
O2 0.23595(5) 0.52324(13) 0.00460(6) 0.0345(3) Uani d . 1 O
O3 0.14500(5) 0.39465(12) -0.06794(6) 0.0329(3) Uani d . 1 O
O4 0.05117(5) 0.41353(14) -0.04173(6) 0.0413(3) Uani d . 1 O
O5 0.09313(5) 0.38149(12) 0.09450(6) 0.0330(3) Uani d . 1 O
O6 0.18057(5) 0.51384(12) 0.17537(6) 0.0328(3) Uani d . 1 O
C12 0.27351(9) 0.6723(2) 0.09390(10) 0.0421(5) Uani d . 1 C
H12A 0.3068 0.7252 0.1218 0.051 Uiso calc R 1 H
H12B 0.2427 0.7317 0.0661 0.051 Uiso calc R 1 H
C13 0.28664(8) 0.5838(2) 0.05116(9) 0.0398(5) Uani d . 1 C
H13A 0.3033 0.6337 0.0277 0.048 Uiso calc R 1 H
H13B 0.3139 0.5171 0.0786 0.048 Uiso calc R 1 H
C14 0.24077(8) 0.42932(18) -0.03513(9) 0.0311(4) Uani d . 1 C
C15 0.28920(8) 0.4022(2) -0.03978(10) 0.0409(5) Uani d . 1 C
H15A 0.3222 0.4512 -0.0148 0.049 Uiso calc R 1 H
C16 0.28944(9) 0.3031(2) -0.08100(10) 0.0432(5) Uani d . 1 C
H16A 0.3228 0.2848 -0.0839 0.052 Uiso calc R 1 H
C17 0.24219(9) 0.2317(2) -0.11733(10) 0.0409(5) Uani d . 1 C
H17A 0.2428 0.1635 -0.1449 0.049 Uiso calc R 1 H
C18 0.19340(8) 0.25955(18) -0.11352(9) 0.0360(4) Uani d . 1 C
H18A 0.1605 0.2104 -0.1388 0.043 Uiso calc R 1 H
C19 0.19227(7) 0.35806(18) -0.07329(8) 0.0301(4) Uani d . 1 C
C20 0.09366(8) 0.3299(2) -0.10991(9) 0.0391(5) Uani d . 1 C
H20A 0.0949 0.2391 -0.0952 0.047 Uiso calc R 1 H
H20B 0.0879 0.3290 -0.1559 0.047 Uiso calc R 1 H
C21 0.04672(8) 0.4021(2) -0.10602(9) 0.0440(5) Uani d . 1 C
H21A 0.0447 0.4904 -0.1240 0.053 Uiso calc R 1 H
H21B 0.0111 0.3578 -0.1348 0.053 Uiso calc R 1 H
C22 0.04578(9) 0.2961(2) -0.01491(9) 0.0436(5) Uani d . 1 C
H22A 0.0786 0.2404 -0.0053 0.052 Uiso calc R 1 H
H22B 0.0118 0.2502 -0.0471 0.052 Uiso calc R 1 H
C23 0.04172(8) 0.3205(2) 0.04790(9) 0.0379(5) Uani d . 1 C
H23A 0.0095 0.3778 0.0389 0.046 Uiso calc R 1 H
H23B 0.0363 0.2377 0.0661 0.046 Uiso calc R 1 H
C24 0.10019(7) 0.39557(17) 0.15784(9) 0.0285(4) Uani d . 1 C
C25 0.06357(8) 0.34800(19) 0.17935(9) 0.0359(4) Uani d . 1 C
H25A 0.0306 0.3037 0.1495 0.043 Uiso calc R 1 H
C26 0.07504(8) 0.3650(2) 0.24480(10) 0.0413(5) Uani d . 1 C
H26A 0.0496 0.3328 0.2593 0.050 Uiso calc R 1 H
C27 0.12269(8) 0.42753(19) 0.28840(10) 0.0381(5) Uani d . 1 C
H27A 0.1304 0.4374 0.3331 0.046 Uiso calc R 1 H
C28 0.15986(8) 0.47670(18) 0.26747(9) 0.0325(4) Uani d . 1 C
H28A 0.1931 0.5193 0.2980 0.039 Uiso calc R 1 H
C29 0.14839(7) 0.46343(17) 0.20197(9) 0.0279(4) Uani d . 1 C
C30 0.22798(8) 0.5921(2) 0.21820(9) 0.0378(5) Uani d . 1 C
H30A 0.2598 0.5357 0.2466 0.045 Uiso calc R 1 H
H30B 0.2181 0.6465 0.2470 0.045 Uiso calc R 1 H
C31 0.24386(8) 0.67620(19) 0.17617(9) 0.0378(5) Uani d . 1 C
H31A 0.2123 0.7344 0.1489 0.045 Uiso calc R 1 H
H31B 0.2765 0.7305 0.2046 0.045 Uiso calc R 1 H

loop_
_atom_site_aniso_label
_atom_site_aniso_U_11
_atom_site_aniso_U_22
_atom_site_aniso_U_33
_atom_site_aniso_U_12
_atom_site_aniso_U_13
_atom_site_aniso_U_23
K 0.0283(2) 0.0301(2) 0.0363(2) -0.00319(17) 0.01459(17) -0.00488(18)
N1 0.0407(10) 0.0413(10) 0.0480(10) 0.0019(8) 0.0241(9) -0.0050(8)
N2 0.0455(10) 0.0303(10) 0.0514(10) 0.0059(7) 0.0279(9) 0.0009(8)
C1 0.0385(11) 0.0501(14) 0.0480(13) -0.0072(10) 0.0243(10) -0.0132(11)
C2 0.0422(12) 0.0519(14) 0.0437(12) -0.0096(11) 0.0135(10) -0.0036(11)
C3 0.0354(11) 0.0343(12) 0.0539(13) -0.0046(9) 0.0135(10) -0.0034(10)
C4 0.0305(10) 0.0306(11) 0.0504(12) -0.0021(8) 0.0188(9) -0.0054(9)
C5 0.0262(9) 0.0307(11) 0.0483(12) -0.0057(8) 0.0204(9) -0.0050(9)
C6 0.0282(10) 0.0346(11) 0.0429(11) 0.0063(8) 0.0148(9) -0.0002(9)
C7 0.0377(11) 0.0347(12) 0.0436(12) 0.0062(9) 0.0164(9) 0.0066(9)
C8 0.0455(12) 0.0655(17) 0.0328(11) 0.0113(11) 0.0111(10) 0.0089(11)
C9 0.0502(14) 0.0667(18) 0.0345(12) 0.0122(12) 0.0068(10) -0.0092(12)
C10 0.0359(11) 0.0429(13) 0.0528(13) 0.0041(10) 0.0055(10) -0.0121(11)
C11 0.0356(11) 0.0341(12) 0.0557(13) -0.0012(9) 0.0203(10) -0.0023(10)
O1 0.0344(7) 0.0303(7) 0.0372(7) -0.0076(5) 0.0181(6) -0.0014(6)
O2 0.0305(7) 0.0371(8) 0.0377(7) -0.0063(6) 0.0172(6) -0.0032(6)
O3 0.0281(7) 0.0366(8) 0.0343(7) -0.0029(5) 0.0148(6) -0.0058(6)
O4 0.0387(8) 0.0444(9) 0.0412(8) -0.0078(6) 0.0188(6) -0.0066(6)
O5 0.0297(7) 0.0365(8) 0.0325(7) -0.0114(5) 0.0140(6) -0.0072(6)
O6 0.0319(7) 0.0353(8) 0.0336(7) -0.0122(5) 0.0171(6) -0.0089(6)
C12 0.0436(11) 0.0375(12) 0.0457(12) -0.0190(9) 0.0211(10) -0.0029(10)
C13 0.0349(11) 0.0456(13) 0.0403(11) -0.0150(9) 0.0185(9) -0.0003(9)
C14 0.0335(10) 0.0326(11) 0.0313(10) 0.0018(8) 0.0184(8) 0.0070(8)
C15 0.0361(11) 0.0466(13) 0.0452(11) -0.0001(9) 0.0233(9) 0.0085(10)
C16 0.0453(12) 0.0474(13) 0.0497(12) 0.0135(10) 0.0329(11) 0.0152(10)
C17 0.0574(14) 0.0332(12) 0.0423(11) 0.0107(10) 0.0317(11) 0.0088(9)
C18 0.0425(11) 0.0332(11) 0.0346(10) 0.0025(9) 0.0199(9) 0.0040(9)
C19 0.0334(10) 0.0309(10) 0.0291(9) 0.0035(8) 0.0169(8) 0.0084(8)
C20 0.0347(10) 0.0451(13) 0.0372(11) -0.0098(9) 0.0164(9) -0.0099(9)
C21 0.0304(10) 0.0640(15) 0.0354(11) -0.0074(10) 0.0133(9) -0.0094(10)
C22 0.0432(12) 0.0334(12) 0.0397(11) -0.0067(9) 0.0071(9) -0.0085(9)
C23 0.0307(10) 0.0394(12) 0.0400(11) -0.0130(8) 0.0131(9) -0.0057(9)
C24 0.0286(9) 0.0210(10) 0.0364(10) 0.0022(7) 0.0156(8) 0.0017(8)
C25 0.0297(10) 0.0359(11) 0.0414(11) -0.0034(8) 0.0160(9) 0.0017(9)
C26 0.0400(11) 0.0441(13) 0.0484(12) 0.0020(9) 0.0278(10) 0.0097(10)
C27 0.0468(12) 0.0364(12) 0.0361(11) 0.0047(9) 0.0235(10) 0.0037(9)
C28 0.0362(10) 0.0257(10) 0.0349(10) 0.0013(8) 0.0160(8) -0.0002(8)
C29 0.0289(9) 0.0216(9) 0.0351(10) 0.0010(7) 0.0165(8) -0.0001(8)
C30 0.0315(10) 0.0428(12) 0.0373(11) -0.0145(9) 0.0143(9) -0.0121(9)
C31 0.0343(10) 0.0336(11) 0.0435(11) -0.0113(8) 0.0164(9) -0.0108(9)

loop_
_atom_type_symbol
_atom_type_description
_atom_type_scat_dispersion_real
_atom_type_scat_dispersion_imag
_atom_type_scat_source
C C 0.0033 0.0016 'International Tables Vol C Tables 4.2.6.8 and 6.1.1.4'
H H 0.0000 0.0000 'International Tables Vol C Tables 4.2.6.8 and 6.1.1.4'
N N 0.0061 0.0033 'International Tables Vol C Tables 4.2.6.8 and 6.1.1.4'
O O 0.0106 0.0060 'International Tables Vol C Tables 4.2.6.8 and 6.1.1.4'
K K 0.2009 0.2494 'International Tables Vol C Tables 4.2.6.8 and 6.1.1.4'

loop_
_geom_angle_atom_site_label_1
_geom_angle_atom_site_label_2
_geom_angle_atom_site_label_3
_geom_angle
_geom_angle_publ_flag
N1 K N2 47.72(5) yes
N1 K O1 108.77(4) ?
N1 K O2 90.77(4) ?
N1 K O3 90.44(4) ?
N1 K O4 86.90(5) ?
N1 K O5 127.32(4) ?
N1 K O6 129.29(4) ?
N2 K O1 92.68(4) ?
N2 K O2 122.03(4) ?
N2 K O3 137.39(5) ?
N2 K O4 101.98(5) ?
N2 K O5 96.91(4) ?
N2 K O6 82.20(4) ?
O1 K O2 60.36(4) yes
O1 K O3 111.51(4) ?
O1 K O4 163.51(4) ?
O1 K O5 110.67(4) ?
O1 K O6 58.97(3) yes
O2 K O3 54.13(3) yes
O2 K O4 115.92(4) ?
O2 K O5 139.28(4) ?
O2 K O6 114.84(4) ?
O3 K O4 61.85(4) yes
O3 K O5 105.76(4) ?
O3 K O6 140.22(4) ?
O4 K O5 60.48(4) yes
O4 K O6 115.21(4) ?
O5 K O6 54.89(3) yes
K N1 C1 143.34(14) yes
K N1 C5 96.70(12) yes
C1 N1 C5 118.40(18) yes
K N2 C5 100.10(11) yes
K N2 C6 136.59(12) yes
C5 N2 C6 123.11(16) yes
N1 C1 H1A 116.8 ?
N1 C1 C2 126.4(2) ?
H1A C1 C2 116.8 ?
C1 C2 H2A 122.0 ?
C1 C2 C3 116.1(2) ?
H2A C2 C3 122.0 ?
C2 C3 H3A 119.9 ?
C2 C3 C4 120.1(2) ?
H3A C3 C4 119.9 ?
C3 C4 H4A 119.6 ?
C3 C4 C5 120.73(19) ?
H4A C4 C5 119.6 ?
N1 C5 N2 115.03(17) yes
N1 C5 C4 118.25(18) ?
N2 C5 C4 126.56(17) ?
N2 C6 C7 118.44(18) ?
N2 C6 C11 125.59(18) ?
C7 C6 C11 115.73(18) ?
C6 C7 H7A 118.9 ?
C6 C7 C8 122.2(2) ?
H7A C7 C8 118.9 ?
C7 C8 H8A 119.6 ?
C7 C8 C9 120.8(2) ?
H8A C8 C9 119.6 ?
C8 C9 H9A 120.7 ?
C8 C9 C10 118.5(2) ?
H9A C9 C10 120.7 ?
C9 C10 H10A 119.4 ?
C9 C10 C11 121.1(2) ?
H10A C10 C11 119.4 ?
C6 C11 C10 121.6(2) ?
C6 C11 H11A 119.2 ?
C10 C11 H11A 119.2 ?
K O1 C12 98.25(10) ?
K O1 C31 97.49(9) ?
C12 O1 C31 111.80(14) ?
K O2 C13 113.71(10) ?
K O2 C14 125.00(10) ?
C13 O2 C14 116.73(14) ?
K O3 C19 124.46(10) ?
K O3 C20 116.65(10) ?
C19 O3 C20 117.11(14) ?
K O4 C21 110.08(10) ?
K O4 C22 112.03(11) ?
C21 O4 C22 113.97(16) ?
K O5 C23 115.88(10) ?
K O5 C24 123.80(10) ?
C23 O5 C24 116.09(13) ?
K O6 C29 125.40(10) ?
K O6 C30 115.23(10) ?
C29 O6 C30 117.00(13) ?
O1 C12 H12A 109.9 ?
O1 C12 H12B 109.9 ?
O1 C12 C13 109.13(16) ?
H12A C12 H12B 108.3 ?
H12A C12 C13 109.9 ?
H12B C12 C13 109.9 ?
O2 C13 C12 108.66(15) ?
O2 C13 H13A 110.0 ?
O2 C13 H13B 110.0 ?
C12 C13 H13A 110.0 ?
C12 C13 H13B 110.0 ?
H13A C13 H13B 108.3 ?
O2 C14 C15 125.02(17) ?
O2 C14 C19 115.82(15) ?
C15 C14 C19 119.16(18) ?
C14 C15 H15A 120.0 ?
C14 C15 C16 120.02(19) ?
H15A C15 C16 120.0 ?
C15 C16 H16A 119.6 ?
C15 C16 C17 120.71(18) ?
H16A C16 C17 119.6 ?
C16 C17 H17A 120.2 ?
C16 C17 C18 119.5(2) ?
H17A C17 C18 120.2 ?
C17 C18 H18A 119.7 ?
C17 C18 C19 120.58(19) ?
H18A C18 C19 119.7 ?
O3 C19 C14 115.69(16) ?
O3 C19 C18 124.32(17) ?
C14 C19 C18 119.99(17) ?
O3 C20 H20A 110.1 ?
O3 C20 H20B 110.1 ?
O3 C20 C21 107.87(15) ?
H20A C20 H20B 108.4 ?
H20A C20 C21 110.1 ?
H20B C20 C21 110.1 ?
O4 C21 C20 115.52(17) ?
O4 C21 H21A 108.4 ?
O4 C21 H21B 108.4 ?
C20 C21 H21A 108.4 ?
C20 C21 H21B 108.4 ?
H21A C21 H21B 107.5 ?
O4 C22 H22A 109.7 ?
O4 C22 H22B 109.7 ?
O4 C22 C23 109.93(16) ?
H22A C22 H22B 108.2 ?
H22A C22 C23 109.7 ?
H22B C22 C23 109.7 ?
O5 C23 C22 107.88(14) ?
O5 C23 H23A 110.1 ?
O5 C23 H23B 110.1 ?
C22 C23 H23A 110.1 ?
C22 C23 H23B 110.1 ?
H23A C23 H23B 108.4 ?
O5 C24 C25 124.30(16) ?
O5 C24 C29 115.98(14) ?
C25 C24 C29 119.73(16) ?
C24 C25 H25A 120.0 ?
C24 C25 C26 119.94(18) ?
H25A C25 C26 120.0 ?
C25 C26 H26A 119.7 ?
C25 C26 C27 120.56(18) ?
H26A C26 C27 119.7 ?
C26 C27 H27A 119.9 ?
C26 C27 C28 120.25(18) ?
H27A C27 C28 119.9 ?
C27 C28 H28A 120.0 ?
C27 C28 C29 119.95(18) ?
H28A C28 C29 120.0 ?
O6 C29 C24 115.71(15) ?
O6 C29 C28 124.77(16) ?
C24 C29 C28 119.51(16) ?
O6 C30 H30A 110.0 ?
O6 C30 H30B 110.0 ?
O6 C30 C31 108.36(14) ?
H30A C30 H30B 108.4 ?
H30A C30 C31 110.0 ?
H30B C30 C31 110.0 ?
O1 C31 C30 109.54(16) ?
O1 C31 H31A 109.8 ?
O1 C31 H31B 109.8 ?
C30 C31 H31A 109.8 ?
C30 C31 H31B 109.8 ?
H31A C31 H31B 108.2 ?

loop_
_geom_bond_atom_site_label_1
_geom_bond_atom_site_label_2
_geom_bond_distance
_geom_bond_publ_flag
K N1 2.8515(18) yes
K N2 2.7935(16) yes
K O1 2.8156(13) yes
K O2 2.8578(12) yes
K O3 2.8519(12) yes
K O4 2.7138(13) yes
K O5 2.8374(12) yes
K O6 2.8194(12) yes
N1 C1 1.331(3) yes
N1 C5 1.368(2) yes
N2 C5 1.340(2) yes
N2 C6 1.384(2) yes
C1 H1A 0.950 ?
C1 C2 1.372(3) ?
C2 H2A 0.950 ?
C2 C3 1.393(3) ?
C3 H3A 0.950 ?
C3 C4 1.364(3) ?
C4 H4A 0.950 ?
C4 C5 1.434(3) ?
C6 C7 1.408(3) ?
C6 C11 1.406(3) ?
C7 H7A 0.950 ?
C7 C8 1.373(3) ?
C8 H8A 0.950 ?
C8 C9 1.379(3) ?
C9 H9A 0.950 ?
C9 C10 1.379(3) ?
C10 H10A 0.950 ?
C10 C11 1.380(3) ?
C11 H11A 0.950 ?
O1 C12 1.424(2) ?
O1 C31 1.427(2) ?
O2 C13 1.429(2) ?
O2 C14 1.375(2) ?
O3 C19 1.387(2) ?
O3 C20 1.432(2) ?
O4 C21 1.423(2) ?
O4 C22 1.395(2) ?
O5 C23 1.443(2) ?
O5 C24 1.378(2) ?
O6 C29 1.372(2) ?
O6 C30 1.443(2) ?
C12 H12A 0.990 ?
C12 H12B 0.990 ?
C12 C13 1.495(3) ?
C13 H13A 0.990 ?
C13 H13B 0.990 ?
C14 C15 1.386(3) ?
C14 C19 1.398(3) ?
C15 H15A 0.950 ?
C15 C16 1.392(3) ?
C16 H16A 0.950 ?
C16 C17 1.369(3) ?
C17 H17A 0.950 ?
C17 C18 1.387(3) ?
C18 H18A 0.950 ?
C18 C19 1.380(3) ?
C20 H20A 0.990 ?
C20 H20B 0.990 ?
C20 C21 1.506(3) ?
C21 H21A 0.990 ?
C21 H21B 0.990 ?
C22 H22A 0.990 ?
C22 H22B 0.990 ?
C22 C23 1.511(3) ?
C23 H23A 0.990 ?
C23 H23B 0.990 ?
C24 C25 1.381(2) ?
C24 C29 1.407(2) ?
C25 H25A 0.950 ?
C25 C26 1.392(3) ?
C26 H26A 0.950 ?
C26 C27 1.368(3) ?
C27 H27A 0.950 ?
C27 C28 1.391(3) ?
C28 H28A 0.950 ?
C28 C29 1.389(2) ?
C30 H30A 0.990 ?
C30 H30B 0.990 ?
C30 C31 1.497(3) ?
C31 H31A 0.990 ?
C31 H31B 0.990 ?

loop_
_geom_torsion_atom_site_label_1
_geom_torsion_atom_site_label_2
_geom_torsion_atom_site_label_3
_geom_torsion_atom_site_label_4
_geom_torsion
_geom_torsion_publ_flag
N2 K N1 C1 -167.6(2) ?
N2 K N1 C5 -3.90(9) ?
O1 K N1 C1 116.4(2) ?
O1 K N1 C5 -79.88(11) ?
O2 K N1 C1 57.6(2) ?
O2 K N1 C5 -138.70(10) ?
O3 K N1 C1 3.4(2) ?
O3 K N1 C5 167.17(10) ?
O4 K N1 C1 -58.4(2) ?
O4 K N1 C5 105.39(10) ?
O5 K N1 C1 -106.9(2) ?
O5 K N1 C5 56.83(12) ?
O6 K N1 C1 -178.8(2) ?
O6 K N1 C5 -15.06(13) ?
N1 K N2 C5 4.02(10) ?
N1 K N2 C6 -170.6(2) ?
O1 K N2 C5 117.14(11) ?
O1 K N2 C6 -57.47(18) ?
O2 K N2 C5 60.83(12) ?
O2 K N2 C6 -113.78(17) ?
O3 K N2 C5 -9.24(14) ?
O3 K N2 C6 176.14(15) ?
O4 K N2 C5 -70.45(11) ?
O4 K N2 C6 114.94(18) ?
O5 K N2 C5 -131.65(11) ?
O5 K N2 C6 53.73(18) ?
O6 K N2 C5 175.32(11) ?
O6 K N2 C6 0.71(17) ?
K N1 C1 C2 161.11(16) ?
C5 N1 C1 C2 -0.5(3) ?
N1 C1 C2 C3 -0.5(3) ?
C1 C2 C3 C4 1.9(3) ?
C2 C3 C4 C5 -2.5(3) ?
K N2 C5 N1 -6.85(17) ?
K N2 C5 C4 168.44(16) ?
C6 N2 C5 N1 168.74(17) yes
C6 N2 C5 C4 -16.0(3) yes
K N1 C5 N2 6.65(16) ?
K N1 C5 C4 -169.05(14) ?
C1 N1 C5 N2 175.69(17) ?
C1 N1 C5 C4 0.0(3) ?
C3 C4 C5 N1 1.5(3) ?
C3 C4 C5 N2 -173.69(18) ?
K N2 C6 C7 -41.0(3) ?
K N2 C6 C11 133.05(18) ?
C5 N2 C6 C7 145.31(18) yes
C5 N2 C6 C11 -40.6(3) yes
N2 C6 C7 C8 175.99(18) ?
C11 C6 C7 C8 1.3(3) ?
C6 C7 C8 C9 -0.8(3) ?
C7 C8 C9 C10 -0.3(3) ?
C8 C9 C10 C11 0.8(3) ?
C9 C10 C11 C6 -0.2(3) ?
N2 C6 C11 C10 -175.05(18) ?
C7 C6 C11 C10 -0.8(3) ?
N1 K O1 C12 -36.51(11) ?
N1 K O1 C31 76.91(10) ?
N2 K O1 C12 -82.45(11) ?
N2 K O1 C31 30.97(10) ?
O2 K O1 C12 43.30(10) ?
O2 K O1 C31 156.72(11) ?
O3 K O1 C12 61.69(11) ?
O3 K O1 C31 175.11(10) ?
O4 K O1 C12 124.64(16) ?
O4 K O1 C31 -121.93(16) ?
O5 K O1 C12 179.13(10) ?
O5 K O1 C31 -67.44(10) ?
O6 K O1 C12 -161.68(12) ?
O6 K O1 C31 -48.26(10) ?
N1 K O2 C13 96.99(12) ?
N1 K O2 C14 -107.89(13) ?
N2 K O2 C13 58.72(13) ?
N2 K O2 C14 -146.15(12) ?
O1 K O2 C13 -14.27(11) ?
O1 K O2 C14 140.86(13) ?
O3 K O2 C13 -173.03(13) ?
O3 K O2 C14 -17.91(11) ?
O4 K O2 C13 -176.09(12) ?
O4 K O2 C14 -20.96(13) ?
O5 K O2 C13 -102.07(13) ?
O5 K O2 C14 53.06(14) ?
O6 K O2 C13 -37.77(13) ?
O6 K O2 C14 117.36(12) ?
N1 K O3 C19 109.73(13) ?
N1 K O3 C20 -85.99(12) ?
N2 K O3 C19 119.50(13) ?
N2 K O3 C20 -76.22(14) ?
O1 K O3 C19 -0.69(13) ?
O1 K O3 C20 163.59(12) ?
O2 K O3 C19 19.09(12) ?
O2 K O3 C20 -176.63(13) ?
O4 K O3 C19 -164.03(13) ?
O4 K O3 C20 0.26(12) ?
O5 K O3 C19 -121.06(12) ?
O5 K O3 C20 43.22(13) ?
O6 K O3 C19 -67.58(14) ?
O6 K O3 C20 96.71(13) ?
N1 K O4 C21 63.83(13) ?
N1 K O4 C22 -168.25(12) ?
N2 K O4 C21 109.38(13) ?
N2 K O4 C22 -122.70(12) ?
O1 K O4 C21 -98.33(18) ?
O1 K O4 C22 29.6(2) ?
O2 K O4 C21 -25.52(14) ?
O2 K O4 C22 102.39(12) ?
O3 K O4 C21 -28.33(12) ?
O3 K O4 C22 99.59(13) ?
O5 K O4 C21 -159.41(14) ?
O5 K O4 C22 -31.49(11) ?
O6 K O4 C21 -163.69(12) ?
O6 K O4 C22 -35.77(13) ?
N1 K O5 C23 57.94(13) ?
N1 K O5 C24 -97.97(12) ?
N2 K O5 C23 98.49(12) ?
N2 K O5 C24 -57.42(12) ?
O1 K O5 C23 -166.00(11) ?
O1 K O5 C24 38.09(13) ?
O2 K O5 C23 -97.83(12) ?
O2 K O5 C24 106.26(12) ?
O3 K O5 C23 -45.08(12) ?
O3 K O5 C24 159.01(11) ?
O4 K O5 C23 -1.40(11) ?
O4 K O5 C24 -157.31(13) ?
O6 K O5 C23 173.87(13) ?
O6 K O5 C24 17.96(11) ?
N1 K O6 C29 96.36(13) ?
N1 K O6 C30 -65.53(13) ?
N2 K O6 C29 88.05(13) ?
N2 K O6 C30 -73.84(12) ?
O1 K O6 C29 -174.04(14) ?
O1 K O6 C30 24.06(11) ?
O2 K O6 C29 -150.19(12) ?
O2 K O6 C30 47.92(13) ?
O3 K O6 C29 -87.12(13) ?
O3 K O6 C30 110.98(12) ?
O4 K O6 C29 -11.57(13) ?
O4 K O6 C30 -173.46(12) ?
O5 K O6 C29 -16.12(11) ?
O5 K O6 C30 -178.01(13) ?
K O1 C12 C13 -77.99(15) ?
C31 O1 C12 C13 -179.51(15) yes
K O2 C13 C12 -17.02(18) ?
C14 O2 C13 C12 -174.33(15) yes
O1 C12 C13 O2 68.2(2) yes
K O2 C14 C15 -163.90(14) ?
K O2 C14 C19 16.4(2) ?
C13 O2 C14 C15 -9.4(3) ?
C13 O2 C14 C19 170.87(15) yes
O2 C14 C15 C16 178.94(17) ?
C19 C14 C15 C16 -1.4(3) ?
C14 C15 C16 C17 0.1(3) ?
C15 C16 C17 C18 0.8(3) ?
C16 C17 C18 C19 -0.3(3) ?
C17 C18 C19 O3 178.15(16) ?
C17 C18 C19 C14 -1.0(3) ?
K O3 C19 C14 -20.1(2) ?
K O3 C19 C18 160.64(13) ?
C20 O3 C19 C14 175.63(15) yes
C20 O3 C19 C18 -3.6(2) ?
O2 C14 C19 O3 2.3(2) yes
O2 C14 C19 C18 -178.44(15) ?
C15 C14 C19 O3 -177.40(16) ?
C15 C14 C19 C18 1.9(3) ?
K O3 C20 C21 25.82(19) ?
C19 O3 C20 C21 -168.71(16) yes
K O4 C21 C20 59.5(2) ?
C22 O4 C21 C20 -67.4(2) yes
O3 C20 C21 O4 -58.0(2) yes
K O4 C22 C23 63.26(17) ?
C21 O4 C22 C23 -170.92(14) yes
K O5 C23 C22 30.54(19) ?
C24 O5 C23 C22 -171.65(15) yes
O4 C22 C23 O5 -62.1(2) yes
K O5 C24 C25 160.33(14) ?
K O5 C24 C29 -19.7(2) ?
C23 O5 C24 C25 4.5(2) ?
C23 O5 C24 C29 -175.53(16) yes
O5 C24 C25 C26 178.66(17) ?
C29 C24 C25 C26 -1.3(3) ?
C24 C25 C26 C27 -0.6(3) ?
C25 C26 C27 C28 1.0(3) ?
C26 C27 C28 C29 0.6(3) ?
K O6 C29 C24 13.9(2) ?
K O6 C29 C28 -165.13(13) ?
C30 O6 C29 C24 175.55(16) yes
C30 O6 C29 C28 -3.5(3) ?
C27 C28 C29 O6 176.51(17) ?
C27 C28 C29 C24 -2.5(3) ?
O5 C24 C29 O6 3.8(2) yes
O5 C24 C29 C28 -177.12(15) ?
C25 C24 C29 O6 -176.23(16) ?
C25 C24 C29 C28 2.9(3) ?
K O6 C30 C31 4.57(19) ?
C29 O6 C30 C31 -158.91(15) yes
K O1 C31 C30 78.67(14) ?
C12 O1 C31 C30 -179.30(15) yes
O6 C30 C31 O1 -59.1(2) yes
